data_7223096
loop_
_publ_author_name
'Fujita, Wataru'

_publ_section_title
;
 Convenient crystal growth, structural determination and magnetic studies
 of layered copper hydroxides containing aromatic sulfonates
;
_journal_issue 47
_journal_name_full CrystEngComm
_journal_page_first 9193
_journal_paper_doi 10.1039/C5CE01731A
_journal_volume 17
_journal_year 2015
_chemical_formula_moiety 'C7 H10 Cu2 O6 S'
_chemical_formula_sum 'C7 H10 Cu2 O6 S'
_chemical_formula_weight 349.30
_space_group_crystal_system monoclinic
_space_group_IT_number 14
_space_group_name_Hall '-P 2ybc'
_space_group_name_H-M_alt 'P 1 21/c 1'
_symmetry_space_group_name_Hall '-P 2ybc'
_symmetry_space_group_name_H-M 'P 1 21/c 1'
_atom_sites_solution_hydrogens geom
_atom_sites_solution_primary direct
_atom_sites_solution_secondary difmap
_audit_update_record
;
2015-10-05 deposited with the CCDC.
2015-10-28 downloaded from the CCDC.
;
_cell_angle_alpha 90.0000
_cell_angle_beta 97.476(7)
_cell_angle_gamma 90.0000
_cell_formula_units_Z 4
_cell_length_a 15.493(4)
_cell_length_b 6.4490(14)
_cell_length_c 10.597(3)
_cell_measurement_reflns_used 3304
_cell_measurement_temperature 200
_cell_measurement_theta_max 27.50
_cell_measurement_theta_min 3.10
_cell_volume 1049.8(5)
_computing_cell_refinement 'CrystalClear-SM Expert 2.0 r4'
_computing_data_collection 'CrystalClear-SM Expert 2.0 r4 (Rigaku, 2009)'
_computing_data_reduction 'CrystalClear-SM Expert 2.0 r4'
_computing_molecular_graphics 'CrystalStructure 4.1.1'
_computing_publication_material 'CrystalStructure 4.1.1 (Rigaku, 2015)'
_computing_structure_refinement 'SHELXL Version 2014/7 (Sheldrick, 2008)'
_computing_structure_solution 'SHELXS (Sheldrick, 2008)'
_diffrn_ambient_temperature 200
_diffrn_detector_area_resol_mean 7.314
_diffrn_measured_fraction_theta_full 0.998
_diffrn_measured_fraction_theta_max 0.981
_diffrn_measurement_device_type 'Rigaku Mercury70'
_diffrn_measurement_method \w
_diffrn_radiation_type 'Mo K\a'
_diffrn_radiation_wavelength 0.71075
_diffrn_reflns_av_R_equivalents 0.0659
_diffrn_reflns_laue_measured_fraction_full 0.998
_diffrn_reflns_laue_measured_fraction_max 0.981
_diffrn_reflns_limit_h_max 19
_diffrn_reflns_limit_h_min -19
_diffrn_reflns_limit_k_max 7
_diffrn_reflns_limit_k_min -8
_diffrn_reflns_limit_l_max 11
_diffrn_reflns_limit_l_min -13
_diffrn_reflns_number 10476
_diffrn_reflns_point_group_measured_fraction_full 0.998
_diffrn_reflns_point_group_measured_fraction_max 0.981
_diffrn_reflns_theta_full 25.242
_diffrn_reflns_theta_max 27.492
_diffrn_reflns_theta_min 3.426
_diffrn_standards_number 0
_exptl_absorpt_coefficient_mu 4.258
_exptl_absorpt_correction_T_max 0.427
_exptl_absorpt_correction_T_min 0.305
_exptl_absorpt_correction_type multi-scan
_exptl_absorpt_process_details 'REQAB (Rigaku, 1998)'
_exptl_crystal_colour 'light blue'
_exptl_crystal_density_diffrn 2.210
_exptl_crystal_density_method 'not measured'
_exptl_crystal_description plate
_exptl_crystal_F_000 696.00
_exptl_crystal_size_max 0.200
_exptl_crystal_size_mid 0.200
_exptl_crystal_size_min 0.020
_refine_diff_density_max 0.62
_refine_diff_density_min -0.82
_refine_ls_extinction_method none
_refine_ls_goodness_of_fit_ref 1.013
_refine_ls_hydrogen_treatment mixed
_refine_ls_number_parameters 182
_refine_ls_number_reflns 2360
_refine_ls_number_restraints 3
_refine_ls_R_factor_all 0.0523
_refine_ls_R_factor_gt 0.0358
_refine_ls_shift/su_max 0.002
_refine_ls_structure_factor_coef Fsqd
_refine_ls_weighting_details 'w = 1/[\s^2^(Fo^2^)+(0.0343P)^2^] where P=(Fo^2^+2Fc^2^)/3'
_refine_ls_weighting_scheme calc
_refine_ls_wR_factor_gt 0.0779
_refine_ls_wR_factor_ref 0.0853
_reflns_Friedel_coverage 0.000
_reflns_number_gt 1778
_reflns_number_total 2360
_reflns_threshold_expression F^2^>2.0\s(F^2^)
_cod_data_source_file c5ce01731a2.cif
_cod_data_source_block 131101f13
_cod_depositor_comments 'Adding full bibliography for 7223093--7223096.cif.'
_cod_database_code 7223096

loop_
_space_group_symop_id
_space_group_symop_operation_xyz
1 +X,+Y,+Z
2 -X,1/2+Y,1/2-Z
3 -X,-Y,-Z
4 +X,-1/2-Y,-1/2+Z

loop_
_atom_site_label
_atom_site_type_symbol
_atom_site_fract_x
_atom_site_fract_y
_atom_site_fract_z
_atom_site_U_iso_or_equiv
_atom_site_adp_type
_atom_site_occupancy
_atom_site_site_symmetry_order
_atom_site_calc_flag
_atom_site_refinement_flags_posn
_atom_site_refinement_flags_adp
_atom_site_refinement_flags_occupancy
Cu1 Cu 0.0000 1.0000 0.0000 0.01218(16) Uani 1 2 d S . P
Cu2 Cu 0.00889(3) 0.76614(5) 0.25261(3) 0.01184(13) Uani 1 1 d . . .
Cu3 Cu 0.0000 1.5000 0.0000 0.01143(15) Uani 1 2 d S . P
S4 S 0.19561(5) 0.42033(11) 0.40044(7) 0.0167(2) Uani 1 1 d . . .
O5 O 0.05083(16) 1.0237(3) 0.3401(2) 0.0120(5) Uani 1 1 d D . .
H5 H 0.1015(13) 1.054(5) 0.349(3) 0.018 Uiso 1 1 d D U .
O6 O 0.10664(16) 0.4929(3) 0.3499(2) 0.0172(5) Uani 1 1 d . . .
O7 O 0.05196(16) 1.2461(3) 0.0944(2) 0.0117(5) Uani 1 1 d D . .
H7 H 0.1033(13) 1.242(5) 0.109(3) 0.017 Uiso 1 1 d D U .
O8 O 0.06810(16) 0.7961(3) 0.1049(2) 0.0143(5) Uani 1 1 d D . .
H8 H 0.1175(14) 0.830(5) 0.115(3) 0.021 Uiso 1 1 d D U .
O9 O 0.20615(16) 0.2018(3) 0.3735(2) 0.0286(6) Uani 1 1 d . . .
O10 O 0.21631(17) 0.4731(3) 0.5339(2) 0.0278(6) Uani 1 1 d . . .
C11 C 0.3858(3) 0.7645(6) 0.1843(4) 0.0345(10) Uani 1 1 d . . .
C12 C 0.3037(3) 0.4532(6) 0.2171(3) 0.0260(8) Uani 1 1 d . . .
C13 C 0.2686(2) 0.5533(5) 0.3145(3) 0.0185(7) Uani 1 1 d . . .
C14 C 0.3620(3) 0.5605(7) 0.1528(4) 0.0364(9) Uani 1 1 d . . .
C15 C 0.4484(4) 0.8790(10) 0.1123(5) 0.0611(16) Uani 1 1 d . . .
H15A H 0.475(4) 0.774(7) 0.066(5) 0.073 Uiso 1 1 d . U .
H15B H 0.496(4) 0.947(7) 0.163(5) 0.073 Uiso 1 1 d . U .
H15C H 0.418(4) 0.950(8) 0.055(5) 0.073 Uiso 1 1 d . U .
C16 C 0.2901(3) 0.7565(5) 0.3460(3) 0.0255(8) Uani 1 1 d . . .
C17 C 0.3483(3) 0.8593(6) 0.2808(4) 0.0360(10) Uani 1 1 d . . .
H12 H 0.285(3) 0.318(5) 0.193(3) 0.029(10) Uiso 1 1 d . . .
H14 H 0.389(3) 0.486(6) 0.095(4) 0.050(14) Uiso 1 1 d . . .
H16 H 0.261(2) 0.820(5) 0.410(3) 0.023(9) Uiso 1 1 d . . .
H17 H 0.362(3) 0.999(5) 0.298(3) 0.034(11) Uiso 1 1 d . . .

loop_
_atom_site_aniso_label
_atom_site_aniso_U_11
_atom_site_aniso_U_22
_atom_site_aniso_U_33
_atom_site_aniso_U_23
_atom_site_aniso_U_13
_atom_site_aniso_U_12
Cu1 0.0230(4) 0.0068(3) 0.0069(3) 0.00008(16) 0.0027(2) 0.00083(19)
Cu2 0.0222(3) 0.0079(2) 0.0060(2) -0.00054(12) 0.00418(17) -0.00062(14)
Cu3 0.0213(4) 0.0078(3) 0.0058(3) 0.00067(16) 0.0040(2) 0.00128(19)
S4 0.0180(5) 0.0159(4) 0.0166(4) 0.0014(3) 0.0032(3) -0.0006(3)
O5 0.0190(14) 0.0100(10) 0.0072(10) -0.0002(7) 0.0028(10) -0.0029(9)
O6 0.0189(14) 0.0182(12) 0.0140(11) 0.0013(8) -0.0001(10) 0.0009(8)
O7 0.0174(13) 0.0102(11) 0.0081(10) -0.0001(7) 0.0044(9) -0.0008(9)
O8 0.0191(14) 0.0143(10) 0.0100(10) 0.0013(8) 0.0039(10) 0.0005(10)
O9 0.0241(16) 0.0152(12) 0.0481(16) 0.0012(10) 0.0108(12) 0.0005(10)
O10 0.0264(16) 0.0395(14) 0.0163(12) 0.0025(9) -0.0014(11) -0.0028(11)
C11 0.020(2) 0.054(3) 0.029(2) 0.0192(17) -0.0017(17) -0.0101(17)
C12 0.027(2) 0.0272(19) 0.0245(19) -0.0008(15) 0.0047(16) -0.0021(16)
C13 0.0159(19) 0.0209(16) 0.0182(16) 0.0022(13) 0.0006(13) -0.0016(14)
C14 0.031(3) 0.050(2) 0.030(2) 0.0057(19) 0.0121(18) 0.003(2)
C15 0.045(4) 0.094(4) 0.045(3) 0.025(3) 0.005(2) -0.031(3)
C16 0.031(2) 0.0187(18) 0.0266(19) 0.0018(14) 0.0032(17) -0.0022(15)
C17 0.038(3) 0.027(2) 0.040(2) 0.0117(17) -0.0054(19) -0.0124(18)

loop_
_atom_type_symbol
_atom_type_description
_atom_type_scat_dispersion_real
_atom_type_scat_dispersion_imag
_atom_type_scat_source
C C 0.0033 0.0016
;
International Tables for Crystallography
(Vol. C, Tables 4.2.6.8 and 6.1.1.4)
;
H H 0.0000 0.0000
;
International Tables for Crystallography
(Vol. C, Table 6.1.1.4)
;
Cu Cu 0.3201 1.2651
;
International Tables for Crystallography
(Vol. C, Tables 4.2.6.8 and 6.1.1.4)
;
O O 0.0106 0.0060
;
International Tables for Crystallography
(Vol. C, Tables 4.2.6.8 and 6.1.1.4)
;
S S 0.1246 0.1234
;
International Tables for Crystallography
(Vol. C, Tables 4.2.6.8 and 6.1.1.4)
;

loop_
_geom_angle_atom_site_label_1
_geom_angle_atom_site_label_2
_geom_angle_atom_site_label_3
_geom_angle
_geom_angle_site_symmetry_1
_geom_angle_site_symmetry_3
O8 Cu1 O8 180.00(13) . 3_575
O8 Cu1 O7 95.63(9) . .
O8 Cu1 O7 84.37(9) 3_575 .
O8 Cu1 O7 84.37(9) . 3_575
O8 Cu1 O7 95.63(9) 3_575 3_575
O7 Cu1 O7 180.0 . 3_575
O8 Cu1 O6 91.27(8) . 4_575
O8 Cu1 O6 88.72(8) 3_575 4_575
O7 Cu1 O6 92.80(8) . 4_575
O7 Cu1 O6 87.20(8) 3_575 4_575
O8 Cu1 O6 88.73(8) . 2
O8 Cu1 O6 91.28(8) 3_575 2
O7 Cu1 O6 87.20(8) . 2
O7 Cu1 O6 92.80(8) 3_575 2
O6 Cu1 O6 180.00(8) 4_575 2
O8 Cu1 Cu2 37.47(7) . .
O8 Cu1 Cu2 142.53(7) 3_575 .
O7 Cu1 Cu2 89.09(6) . .
O7 Cu1 Cu2 90.91(6) 3_575 .
O6 Cu1 Cu2 128.51(5) 4_575 .
O6 Cu1 Cu2 51.49(5) 2 .
O8 Cu1 Cu2 142.53(7) . 3_575
O8 Cu1 Cu2 37.47(7) 3_575 3_575
O7 Cu1 Cu2 90.91(6) . 3_575
O7 Cu1 Cu2 89.09(6) 3_575 3_575
O6 Cu1 Cu2 51.49(5) 4_575 3_575
O6 Cu1 Cu2 128.51(5) 2 3_575
Cu2 Cu1 Cu2 180.0 . 3_575
O8 Cu2 O5 97.78(9) . .
O8 Cu2 O7 177.97(8) . 2_545
O5 Cu2 O7 80.37(9) . 2_545
O8 Cu2 O5 85.30(9) . 2_545
O5 Cu2 O5 171.69(5) . 2_545
O7 Cu2 O5 96.41(9) 2_545 2_545
O8 Cu2 Cu3 136.96(7) . 2_545
O5 Cu2 Cu3 39.28(6) . 2_545
O7 Cu2 Cu3 41.26(6) 2_545 2_545
O5 Cu2 Cu3 137.57(7) 2_545 2_545
O8 Cu2 Cu1 37.90(7) . .
O5 Cu2 Cu1 88.34(6) . .
O7 Cu2 Cu1 140.83(6) 2_545 .
O5 Cu2 Cu1 89.44(6) 2_545 .
Cu3 Cu2 Cu1 120.49(2) 2_545 .
O5 Cu3 O5 180.00(11) 4_585 2
O5 Cu3 O7 100.63(9) 4_585 .
O5 Cu3 O7 79.37(9) 2 .
O5 Cu3 O7 79.36(9) 4_585 3_585
O5 Cu3 O7 100.64(9) 2 3_585
O7 Cu3 O7 180.0 . 3_585
O5 Cu3 O8 74.85(8) 4_585 3_575
O5 Cu3 O8 105.15(8) 2 3_575
O7 Cu3 O8 72.96(9) . 3_575
O7 Cu3 O8 107.04(9) 3_585 3_575
O5 Cu3 O8 105.15(8) 4_585 1_565
O5 Cu3 O8 74.85(8) 2 1_565
O7 Cu3 O8 107.04(9) . 1_565
O7 Cu3 O8 72.96(9) 3_585 1_565
O8 Cu3 O8 180.0 3_575 1_565
O5 Cu3 Cu2 39.43(6) 4_585 4_585
O5 Cu3 Cu2 140.57(6) 2 4_585
O7 Cu3 Cu2 139.90(6) . 4_585
O7 Cu3 Cu2 40.10(6) 3_585 4_585
O8 Cu3 Cu2 93.56(5) 3_575 4_585
O8 Cu3 Cu2 86.44(5) 1_565 4_585
O5 Cu3 Cu2 140.57(6) 4_585 2
O5 Cu3 Cu2 39.43(6) 2 2
O7 Cu3 Cu2 40.10(6) . 2
O7 Cu3 Cu2 139.90(6) 3_585 2
O8 Cu3 Cu2 86.44(5) 3_575 2
O8 Cu3 Cu2 93.56(5) 1_565 2
Cu2 Cu3 Cu2 180.0 4_585 2
O10 S4 O9 113.80(14) . .
O10 S4 O6 110.74(15) . .
O9 S4 O6 110.95(13) . .
O10 S4 C13 108.34(15) . .
O9 S4 C13 105.92(15) . .
O6 S4 C13 106.70(14) . .
Cu3 O5 Cu2 101.29(10) 2_545 .
Cu3 O5 Cu2 105.76(11) 2_545 2
Cu2 O5 Cu2 108.85(10) . 2
Cu3 O5 H5 115(3) 2_545 .
Cu2 O5 H5 121(3) . .
Cu2 O5 H5 104(3) 2 .
S4 O6 Cu1 116.49(12) . 2_545
Cu2 O7 Cu1 105.00(10) 2 .
Cu2 O7 Cu3 98.64(9) 2 .
Cu1 O7 Cu3 106.69(10) . .
Cu2 O7 H7 115(3) 2 .
Cu1 O7 H7 113(2) . .
Cu3 O7 H7 117(2) . .
Cu2 O8 Cu1 104.63(11) . .
Cu2 O8 Cu3 94.01(9) . 1_545
Cu1 O8 Cu3 95.79(9) . 1_545
Cu2 O8 H8 118(3) . .
Cu1 O8 H8 110(3) . .
Cu3 O8 H8 130(3) 1_545 .
C17 C11 C14 118.1(4) . .
C17 C11 C15 121.2(4) . .
C14 C11 C15 120.6(4) . .
C14 C12 C13 118.5(3) . .
C14 C12 H12 122(2) . .
C13 C12 H12 120(2) . .
C16 C13 C12 121.0(3) . .
C16 C13 S4 119.1(3) . .
C12 C13 S4 119.9(3) . .
C12 C14 C11 121.4(4) . .
C12 C14 H14 117(3) . .
C11 C14 H14 122(3) . .
C11 C15 H15A 105(3) . .
C11 C15 H15B 116(3) . .
H15A C15 H15B 105(5) . .
C11 C15 H15C 107(4) . .
H15A C15 H15C 104(5) . .
H15B C15 H15C 118(5) . .
C17 C16 C13 119.2(4) . .
C17 C16 H16 123(2) . .
C13 C16 H16 117(2) . .
C16 C17 C11 121.6(4) . .
C16 C17 H17 121(3) . .
C11 C17 H17 117(3) . .

loop_
_geom_bond_atom_site_label_1
_geom_bond_atom_site_label_2
_geom_bond_distance
_geom_bond_site_symmetry_2
Cu1 O8 1.942(2) .
Cu1 O8 1.942(2) 3_575
Cu1 O7 1.990(2) .
Cu1 O7 1.990(2) 3_575
Cu1 O6 2.438(3) 4_575
Cu1 O6 2.438(3) 2
Cu1 Cu2 3.0599(7) .
Cu1 Cu2 3.0600(8) 3_575
Cu2 O8 1.924(2) .
Cu2 O5 1.971(2) .
Cu2 O7 1.983(2) 2_545
Cu2 O5 2.008(2) 2_545
Cu2 Cu3 3.0431(7) 2_545
Cu3 O5 1.965(2) 4_585
Cu3 O5 1.965(2) 2
Cu3 O7 2.030(2) .
Cu3 O7 2.030(2) 3_585
Cu3 O8 2.385(2) 3_575
Cu3 O8 2.385(2) 1_565
Cu3 Cu2 3.0431(7) 4_585
Cu3 Cu2 3.0431(7) 2
S4 O10 1.450(2) .
S4 O9 1.451(2) .
S4 O6 1.488(3) .
S4 C13 1.764(3) .
O5 Cu3 1.965(2) 2_545
O5 Cu2 2.008(2) 2
O5 H5 0.802(18) .
O6 Cu1 2.438(3) 2_545
O7 Cu2 1.983(2) 2
O7 H7 0.791(19) .
O8 Cu3 2.385(2) 1_545
O8 H8 0.790(18) .
C11 C17 1.382(6) .
C11 C14 1.395(6) .
C11 C15 1.504(6) .
C12 C14 1.386(5) .
C12 C13 1.387(5) .
C12 H12 0.95(3) .
C13 C16 1.383(4) .
C14 H14 0.92(4) .
C15 H15A 0.96(5) .
C15 H15B 0.96(5) .
C15 H15C 0.85(5) .
C16 C17 1.376(6) .
C16 H16 0.95(4) .
C17 H17 0.94(3) .

loop_
_geom_hbond_atom_site_label_D
_geom_hbond_atom_site_label_H
_geom_hbond_atom_site_label_A
_geom_hbond_site_symmetry_A
_geom_hbond_distance_DA
_geom_hbond_distance_DH
_geom_hbond_distance_HA
_geom_hbond_angle_DHA
_geom_hbond_publ_flag
O5 H5 O9 1_565 2.648(3) 0.80(2) 1.87(2) 163(3) no
O8 H8 O10 4_575 2.916(4) 0.79(2) 2.25(3) 143(3) no

loop_
_geom_torsion_atom_site_label_1
_geom_torsion_atom_site_label_2
_geom_torsion_atom_site_label_3
_geom_torsion_atom_site_label_4
_geom_torsion
_geom_torsion_site_symmetry_4
O10 S4 O6 Cu1 -31.18(16) 2_545
O9 S4 O6 Cu1 96.19(14) 2_545
C13 S4 O6 Cu1 -148.88(13) 2_545
C14 C12 C13 C16 0.9(5) .
C14 C12 C13 S4 -178.8(3) .
O10 S4 C13 C16 -40.8(3) .
O9 S4 C13 C16 -163.3(3) .
O6 S4 C13 C16 78.4(3) .
O10 S4 C13 C12 138.9(3) .
O9 S4 C13 C12 16.4(3) .
O6 S4 C13 C12 -101.8(3) .
C13 C12 C14 C11 0.1(6) .
C17 C11 C14 C12 -1.0(6) .
C15 C11 C14 C12 -179.2(4) .
C12 C13 C16 C17 -1.0(5) .
S4 C13 C16 C17 178.7(3) .
C13 C16 C17 C11 0.0(6) .
C14 C11 C17 C16 0.9(6) .
C15 C11 C17 C16 179.1(4) .
